data_2107005
loop_
_publ_author_name
'Jeitschko, W.'
'Sleight, A.W.'

_publ_section_title
;
 The crystal structure of Hg Mo O4 and related compounds
;
_journal_name_full 'Acta Crystallographica B (24,1968-38,1982)'
_journal_page_first 869
_journal_page_last 875
_journal_volume 29
_journal_year 1973
_chemical_formula_sum 'Hg Mo O4'
_chemical_name_systematic 'Hg (Mo O4)'
_space_group_IT_number 15
_symmetry_space_group_name_Hall '-C 2yc'
_symmetry_space_group_name_H-M 'C 1 2/c 1'
_cell_angle_alpha 90
_cell_angle_beta 112.27
_cell_angle_gamma 90
_cell_formula_units_Z 4
_cell_length_a 11.282
_cell_length_b 6.055
_cell_length_c 5.154
_cell_volume 325.820
_citation_journal_id_ASTM ACBCAR
_cod_data_source_file Jeitschko_ACBCAR_1973_678.cif
_cod_data_source_block Hg1Mo1O4
_cod_original_cell_volume 325.8202
_cod_original_formula_sum 'Hg1 Mo1 O4'
_cod_database_code 2107005

loop_
_symmetry_equiv_pos_as_xyz
x,y,z
-x,y,-z+1/2
-x,-y,-z
x,-y,z-1/2
x+1/2,y+1/2,z
-x+1/2,y+1/2,-z+1/2
-x+1/2,-y+1/2,-z
x+1/2,-y+1/2,z-1/2

loop_
_atom_site_label
_atom_site_type_symbol
_atom_site_fract_x
_atom_site_fract_y
_atom_site_fract_z
_atom_site_occupancy
_atom_site_U_iso_or_equiv
O1 O-2 0.0982 0.0906 0.032 1 0.0
O2 O-2 0.1141 0.3641 0.4688 1 0.0
Mo1 Mo+6 0 0.18801 0.25 1 0.0
Hg1 Hg+2 0.25 0.25 0 1 0.0
